data_4024543
loop_
_publ_author_name
'Mark J. Thompson'
'Harry Adams'
'Beining Chen'

_publ_contact_author_address
;University of Sheffield
Department of Chemistry
Brook Hill
Sheffield
S3 7HF
UK
;
_publ_contact_author_email b.chen@sheffield.ac.uk
_publ_contact_author_name 'Beining Chen'
_publ_contact_author_phone '+44 (0)114 222 9467'
_publ_section_title
;
Development of a Diversity-Oriented Approach to Oxazole-5-amide Libraries
;
_journal_name_full 'Journal of Organic Chemistry'
_journal_page_first 3856
_journal_page_last 3865
_journal_paper_doi 10.1021/jo900425w
_journal_volume 74
_journal_year 2009
_chemical_formula_sum 'C23 H16 N2 O3 S'
_chemical_formula_weight 400.44
_chemical_name_systematic
;

 ?

;
_space_group_IT_number 2
_symmetry_cell_setting triclinic
_symmetry_space_group_name_Hall '-P 1'
_symmetry_space_group_name_H-M 'P -1'
_atom_sites_solution_hydrogens geom
_atom_sites_solution_primary direct
_atom_sites_solution_secondary difmap
_audit_creation_method SHELXL-97
_cell_angle_alpha 78.917(3)
_cell_angle_beta 78.654(3)
_cell_angle_gamma 68.433(3)
_cell_formula_units_Z 2
_cell_length_a 9.1248(5)
_cell_length_b 9.1789(5)
_cell_length_c 13.5217(7)
_cell_measurement_reflns_used 5772
_cell_measurement_temperature 150(2)
_cell_measurement_theta_max 26.39
_cell_measurement_theta_min 2.41
_cell_volume 1023.68(10)
_computing_cell_refinement 'Bruker SMART'
_computing_data_collection 'Bruker SMART'
_computing_data_reduction 'Bruker SAINT'
_computing_molecular_graphics 'Bruker SHELXTL'
_computing_publication_material 'Bruker SHELXTL'
_computing_structure_refinement 'SHELXL-97 (Sheldrick, 1997)'
_computing_structure_solution 'SHELXS-97 (Sheldrick, 1990)'
_diffrn_ambient_temperature 150(2)
_diffrn_detector_area_resol_mean 100
_diffrn_measured_fraction_theta_full 0.999
_diffrn_measured_fraction_theta_max 0.998
_diffrn_measurement_device_type 'CCD area detector'
_diffrn_measurement_method 'phi and omega scans'
_diffrn_radiation_monochromator graphite
_diffrn_radiation_source 'fine-focus sealed tube'
_diffrn_radiation_type MoK\a
_diffrn_radiation_wavelength 0.71073
_diffrn_reflns_av_R_equivalents 0.0386
_diffrn_reflns_av_sigmaI/netI 0.0318
_diffrn_reflns_limit_h_max 11
_diffrn_reflns_limit_h_min -11
_diffrn_reflns_limit_k_max 11
_diffrn_reflns_limit_k_min -11
_diffrn_reflns_limit_l_max 16
_diffrn_reflns_limit_l_min -16
_diffrn_reflns_number 23312
_diffrn_reflns_theta_full 25.00
_diffrn_reflns_theta_max 26.00
_diffrn_reflns_theta_min 1.55
_diffrn_standards_decay_% 0
_diffrn_standards_number 0
_exptl_absorpt_coefficient_mu 0.184
_exptl_absorpt_correction_T_max 0.9588
_exptl_absorpt_correction_T_min 0.9400
_exptl_absorpt_correction_type multi-scan
_exptl_absorpt_process_details sadabs
_exptl_crystal_colour Colourless
_exptl_crystal_density_diffrn 1.299
_exptl_crystal_density_method 'not measured'
_exptl_crystal_description block
_exptl_crystal_F_000 416
_exptl_crystal_size_max 0.34
_exptl_crystal_size_mid 0.32
_exptl_crystal_size_min 0.23
_refine_diff_density_max 0.248
_refine_diff_density_min -0.241
_refine_diff_density_rms 0.054
_refine_ls_extinction_method none
_refine_ls_goodness_of_fit_ref 0.988
_refine_ls_hydrogen_treatment constr
_refine_ls_matrix_type full
_refine_ls_number_parameters 262
_refine_ls_number_reflns 4021
_refine_ls_number_restraints 0
_refine_ls_restrained_S_all 0.988
_refine_ls_R_factor_all 0.0543
_refine_ls_R_factor_gt 0.0445
_refine_ls_shift/su_max 0.000
_refine_ls_shift/su_mean 0.000
_refine_ls_structure_factor_coef Fsqd
_refine_ls_weighting_details 'calc w=1/[\s^2^(Fo^2^)+(0.0738P)^2^+0.6458P] where P=(Fo^2^+2Fc^2^)/3'
_refine_ls_weighting_scheme calc
_refine_ls_wR_factor_gt 0.1266
_refine_ls_wR_factor_ref 0.1329
_reflns_number_gt 3282
_reflns_number_total 4021
_reflns_threshold_expression >2sigma(I)
_cod_data_source_file jo900425w_si_001.cif
_cod_data_source_block thomp5_0m
_cod_depositor_comments
;
The following automatic conversions were performed:
'_symmetry_cell_setting' value 'Triclinic' changed to 'triclinic'
according to '/home/saulius/struct/CIF-dictionaries/cif_core.dic'
dictionary named 'cif_core.dic' version 2.4.1 from 2010-06-29.

Automatic conversion script
Id: cif_fix_enum 1527 2010-12-29 10:47:43Z saulius 
;
_cod_original_sg_symbol_H-M P-1
_cod_database_code 4024543

loop_
_symmetry_equiv_pos_as_xyz
'x, y, z'
'-x, -y, -z'

loop_
_atom_site_label
_atom_site_type_symbol
_atom_site_fract_x
_atom_site_fract_y
_atom_site_fract_z
_atom_site_U_iso_or_equiv
_atom_site_adp_type
_atom_site_occupancy
_atom_site_symmetry_multiplicity
_atom_site_calc_flag
_atom_site_refinement_flags
_atom_site_disorder_assembly
_atom_site_disorder_group
S001 S -0.28685(6) 0.41483(6) 0.99667(4) 0.02951(17) Uani 1 1 d . . .
N1 N -0.13859(19) 0.1631(2) 0.84461(13) 0.0241(4) Uani 1 1 d . . .
N2 N 0.2565(2) -0.1126(2) 0.77917(14) 0.0273(4) Uani 1 1 d . . .
H2N H 0.2821 -0.2036 0.8140 0.033 Uiso 1 1 d R . .
O1 O 0.10650(16) 0.08024(16) 0.88929(11) 0.0248(3) Uani 1 1 d . . .
O2 O 0.33248(17) 0.05396(17) 0.64909(11) 0.0294(3) Uani 1 1 d . . .
O3 O 0.52772(17) -0.35066(17) 0.73670(12) 0.0319(4) Uani 1 1 d . . .
C1 C -0.0933(2) 0.2798(2) 0.98180(15) 0.0236(4) Uani 1 1 d . . .
C2 C 0.0015(3) 0.2885(2) 1.04545(15) 0.0259(4) Uani 1 1 d . . .
H2 H 0.1101 0.2239 1.0461 0.031 Uiso 1 1 calc R . .
C3 C -0.0837(3) 0.4082(2) 1.11155(16) 0.0277(5) Uani 1 1 d . . .
C4 C -0.0268(3) 0.4530(3) 1.18620(17) 0.0344(5) Uani 1 1 d . . .
H4 H 0.0794 0.3999 1.2004 0.041 Uiso 1 1 calc R . .
C5 C -0.1284(3) 0.5761(3) 1.23860(18) 0.0395(6) Uani 1 1 d . . .
H5 H -0.0903 0.6094 1.2878 0.047 Uiso 1 1 calc R . .
C6 C -0.2861(3) 0.6523(3) 1.22036(19) 0.0414(6) Uani 1 1 d . . .
H6 H -0.3540 0.7349 1.2585 0.050 Uiso 1 1 calc R . .
C7 C -0.3454(3) 0.6096(3) 1.14767(18) 0.0362(5) Uani 1 1 d . . .
H7 H -0.4525 0.6619 1.1353 0.043 Uiso 1 1 calc R . .
C8 C -0.2427(3) 0.4875(2) 1.09318(16) 0.0281(5) Uani 1 1 d . . .
C9 C -0.0494(2) 0.1765(2) 0.90356(15) 0.0228(4) Uani 1 1 d . . .
C10 C -0.0361(2) 0.0461(2) 0.78472(16) 0.0241(4) Uani 1 1 d . . .
C11 C -0.0904(3) -0.0127(2) 0.70868(17) 0.0293(5) Uani 1 1 d . . .
H11A H -0.1722 -0.0591 0.7440 0.035 Uiso 1 1 calc R . .
H11B H 0.0008 -0.0981 0.6787 0.035 Uiso 1 1 calc R . .
C12 C -0.1591(2) 0.1132(2) 0.62370(16) 0.0257(4) Uani 1 1 d . . .
C13 C -0.3197(3) 0.1604(3) 0.61449(18) 0.0317(5) Uani 1 1 d . . .
H13 H -0.3869 0.1154 0.6631 0.038 Uiso 1 1 calc R . .
C14 C -0.3831(3) 0.2729(3) 0.5350(2) 0.0391(6) Uani 1 1 d . . .
H14 H -0.4932 0.3050 0.5299 0.047 Uiso 1 1 calc R . .
C15 C -0.2864(3) 0.3374(3) 0.46375(19) 0.0394(6) Uani 1 1 d . . .
H15 H -0.3293 0.4133 0.4090 0.047 Uiso 1 1 calc R . .
C16 C -0.1255(3) 0.2914(3) 0.47191(17) 0.0336(5) Uani 1 1 d . . .
H16 H -0.0585 0.3360 0.4227 0.040 Uiso 1 1 calc R . .
C17 C -0.0630(3) 0.1805(3) 0.55186(17) 0.0290(5) Uani 1 1 d . . .
H17 H 0.0467 0.1503 0.5575 0.035 Uiso 1 1 calc R . .
C18 C 0.1110(2) -0.0015(2) 0.81115(16) 0.0244(4) Uani 1 1 d . . .
C19 C 0.3599(2) -0.0759(2) 0.69900(15) 0.0223(4) Uani 1 1 d . . .
C20 C 0.5101(2) -0.2074(2) 0.67721(16) 0.0241(4) Uani 1 1 d . . .
C21 C 0.6702(3) -0.4534(3) 0.6971(2) 0.0364(6) Uani 1 1 d . . .
H21 H 0.7138 -0.5620 0.7228 0.044 Uiso 1 1 calc R . .
C22 C 0.7393(3) -0.3790(3) 0.61703(19) 0.0356(5) Uani 1 1 d . . .
H22 H 0.8384 -0.4246 0.5770 0.043 Uiso 1 1 calc R . .
C23 C 0.6359(2) -0.2184(3) 0.60323(17) 0.0299(5) Uani 1 1 d . . .
H23 H 0.6522 -0.1363 0.5526 0.036 Uiso 1 1 calc R . .

loop_
_atom_site_aniso_label
_atom_site_aniso_U_11
_atom_site_aniso_U_22
_atom_site_aniso_U_33
_atom_site_aniso_U_23
_atom_site_aniso_U_13
_atom_site_aniso_U_12
S001 0.0239(3) 0.0300(3) 0.0318(3) -0.0074(2) -0.0004(2) -0.0059(2)
N1 0.0232(8) 0.0242(8) 0.0223(9) -0.0021(7) -0.0020(7) -0.0061(7)
N2 0.0239(9) 0.0185(8) 0.0293(10) 0.0037(7) 0.0010(7) -0.0013(7)
O1 0.0209(7) 0.0240(7) 0.0254(8) -0.0004(6) -0.0014(6) -0.0053(6)
O2 0.0298(8) 0.0250(7) 0.0282(8) 0.0002(6) 0.0016(6) -0.0082(6)
O3 0.0263(8) 0.0233(7) 0.0396(9) -0.0038(6) -0.0006(7) -0.0031(6)
C1 0.0233(10) 0.0232(10) 0.0217(10) 0.0024(8) -0.0006(8) -0.0088(8)
C2 0.0317(11) 0.0227(10) 0.0205(10) 0.0033(8) 0.0004(8) -0.0113(8)
C3 0.0360(11) 0.0270(10) 0.0200(10) 0.0043(8) 0.0003(9) -0.0164(9)
C4 0.0473(13) 0.0359(12) 0.0240(11) 0.0039(9) -0.0050(10) -0.0227(11)
C5 0.0660(17) 0.0379(13) 0.0232(12) -0.0035(10) -0.0015(11) -0.0305(12)
C6 0.0614(16) 0.0316(12) 0.0296(13) -0.0080(10) 0.0140(11) -0.0225(12)
C7 0.0385(13) 0.0318(12) 0.0350(13) -0.0071(10) 0.0115(10) -0.0152(10)
C8 0.0322(11) 0.0282(11) 0.0236(11) -0.0014(9) 0.0016(9) -0.0137(9)
C9 0.0194(9) 0.0221(9) 0.0231(10) 0.0009(8) -0.0011(8) -0.0056(8)
C10 0.0251(10) 0.0210(9) 0.0226(10) -0.0012(8) 0.0006(8) -0.0065(8)
C11 0.0311(11) 0.0241(10) 0.0312(12) -0.0056(9) -0.0020(9) -0.0078(9)
C12 0.0276(10) 0.0219(10) 0.0277(11) -0.0105(8) -0.0034(8) -0.0051(8)
C13 0.0263(11) 0.0344(11) 0.0381(13) -0.0117(10) -0.0017(9) -0.0128(9)
C14 0.0334(12) 0.0394(13) 0.0481(15) -0.0124(11) -0.0187(11) -0.0065(10)
C15 0.0523(15) 0.0319(12) 0.0347(13) -0.0047(10) -0.0215(12) -0.0073(11)
C16 0.0445(13) 0.0313(11) 0.0263(11) -0.0045(9) -0.0046(10) -0.0141(10)
C17 0.0274(11) 0.0302(11) 0.0294(12) -0.0063(9) -0.0042(9) -0.0085(9)
C18 0.0253(10) 0.0212(9) 0.0226(10) 0.0007(8) -0.0007(8) -0.0064(8)
C19 0.0224(9) 0.0246(10) 0.0214(10) -0.0050(8) -0.0023(8) -0.0091(8)
C20 0.0253(10) 0.0228(10) 0.0258(11) -0.0059(8) -0.0053(8) -0.0080(8)
C21 0.0239(11) 0.0264(11) 0.0541(16) -0.0138(11) -0.0048(10) 0.0008(9)
C22 0.0201(10) 0.0400(13) 0.0465(14) -0.0227(11) 0.0015(10) -0.0048(9)
C23 0.0258(10) 0.0351(12) 0.0303(12) -0.0111(9) 0.0004(9) -0.0110(9)

loop_
_atom_type_symbol
_atom_type_description
_atom_type_scat_dispersion_real
_atom_type_scat_dispersion_imag
_atom_type_scat_source
C C 0.0033 0.0016 'International Tables Vol C Tables 4.2.6.8 and 6.1.1.4'
H H 0.0000 0.0000 'International Tables Vol C Tables 4.2.6.8 and 6.1.1.4'
N N 0.0061 0.0033 'International Tables Vol C Tables 4.2.6.8 and 6.1.1.4'
O O 0.0106 0.0060 'International Tables Vol C Tables 4.2.6.8 and 6.1.1.4'
S S 0.1246 0.1234 'International Tables Vol C Tables 4.2.6.8 and 6.1.1.4'

loop_
_geom_angle_atom_site_label_1
_geom_angle_atom_site_label_2
_geom_angle_atom_site_label_3
_geom_angle
_geom_angle_site_symmetry_1
_geom_angle_site_symmetry_3
_geom_angle_publ_flag
C1 S001 C8 90.51(10) . . ?
C9 N1 C10 104.69(17) . . ?
C19 N2 C18 122.03(17) . . ?
C19 N2 H2N 120.5 . . ?
C18 N2 H2N 117.3 . . ?
C9 O1 C18 103.00(15) . . ?
C21 O3 C20 105.77(17) . . ?
C2 C1 C9 127.69(18) . . ?
C2 C1 S001 114.02(16) . . ?
C9 C1 S001 118.26(15) . . ?
C1 C2 C3 111.63(19) . . ?
C1 C2 H2 124.2 . . ?
C3 C2 H2 124.2 . . ?
C4 C3 C8 119.4(2) . . ?
C4 C3 C2 128.4(2) . . ?
C8 C3 C2 112.1(2) . . ?
C5 C4 C3 118.8(2) . . ?
C5 C4 H4 120.6 . . ?
C3 C4 H4 120.6 . . ?
C4 C5 C6 121.1(2) . . ?
C4 C5 H5 119.5 . . ?
C6 C5 H5 119.5 . . ?
C7 C6 C5 121.2(2) . . ?
C7 C6 H6 119.4 . . ?
C5 C6 H6 119.4 . . ?
C6 C7 C8 118.0(2) . . ?
C6 C7 H7 121.0 . . ?
C8 C7 H7 121.0 . . ?
C7 C8 C3 121.5(2) . . ?
C7 C8 S001 126.81(19) . . ?
C3 C8 S001 111.72(16) . . ?
N1 C9 O1 114.90(18) . . ?
N1 C9 C1 128.61(18) . . ?
O1 C9 C1 116.50(17) . . ?
C18 C10 N1 108.47(18) . . ?
C18 C10 C11 128.27(19) . . ?
N1 C10 C11 123.24(18) . . ?
C10 C11 C12 113.92(17) . . ?
C10 C11 H11A 108.8 . . ?
C12 C11 H11A 108.8 . . ?
C10 C11 H11B 108.8 . . ?
C12 C11 H11B 108.8 . . ?
H11A C11 H11B 107.7 . . ?
C17 C12 C13 118.7(2) . . ?
C17 C12 C11 120.95(19) . . ?
C13 C12 C11 120.4(2) . . ?
C14 C13 C12 120.8(2) . . ?
C14 C13 H13 119.6 . . ?
C12 C13 H13 119.6 . . ?
C15 C14 C13 120.0(2) . . ?
C15 C14 H14 120.0 . . ?
C13 C14 H14 120.0 . . ?
C14 C15 C16 119.9(2) . . ?
C14 C15 H15 120.0 . . ?
C16 C15 H15 120.0 . . ?
C17 C16 C15 120.0(2) . . ?
C17 C16 H16 120.0 . . ?
C15 C16 H16 120.0 . . ?
C16 C17 C12 120.6(2) . . ?
C16 C17 H17 119.7 . . ?
C12 C17 H17 119.7 . . ?
C10 C18 N2 133.9(2) . . ?
C10 C18 O1 108.93(17) . . ?
N2 C18 O1 117.13(17) . . ?
O2 C19 N2 123.41(18) . . ?
O2 C19 C20 121.93(18) . . ?
N2 C19 C20 114.66(17) . . ?
C23 C20 O3 110.81(18) . . ?
C23 C20 C19 131.8(2) . . ?
O3 C20 C19 117.29(17) . . ?
C22 C21 O3 110.5(2) . . ?
C22 C21 H21 124.8 . . ?
O3 C21 H21 124.8 . . ?
C21 C22 C23 107.19(19) . . ?
C21 C22 H22 126.4 . . ?
C23 C22 H22 126.4 . . ?
C20 C23 C22 105.7(2) . . ?
C20 C23 H23 127.1 . . ?
C22 C23 H23 127.1 . . ?

loop_
_geom_bond_atom_site_label_1
_geom_bond_atom_site_label_2
_geom_bond_distance
_geom_bond_site_symmetry_2
_geom_bond_publ_flag
S001 C1 1.745(2) . ?
S001 C8 1.746(2) . ?
N1 C9 1.296(3) . ?
N1 C10 1.407(3) . ?
N2 C19 1.368(3) . ?
N2 C18 1.392(3) . ?
N2 H2N 0.8501 . ?
O1 C9 1.369(2) . ?
O1 C18 1.395(3) . ?
O2 C19 1.215(2) . ?
O3 C21 1.373(3) . ?
O3 C20 1.375(2) . ?
C1 C2 1.366(3) . ?
C1 C9 1.455(3) . ?
C2 C3 1.444(3) . ?
C2 H2 0.9500 . ?
C3 C4 1.407(3) . ?
C3 C8 1.412(3) . ?
C4 C5 1.385(3) . ?
C4 H4 0.9500 . ?
C5 C6 1.398(4) . ?
C5 H5 0.9500 . ?
C6 C7 1.387(4) . ?
C6 H6 0.9500 . ?
C7 C8 1.397(3) . ?
C7 H7 0.9500 . ?
C10 C18 1.349(3) . ?
C10 C11 1.485(3) . ?
C11 C12 1.513(3) . ?
C11 H11A 0.9900 . ?
C11 H11B 0.9900 . ?
C12 C17 1.388(3) . ?
C12 C13 1.391(3) . ?
C13 C14 1.391(3) . ?
C13 H13 0.9500 . ?
C14 C15 1.374(4) . ?
C14 H14 0.9500 . ?
C15 C16 1.391(4) . ?
C15 H15 0.9500 . ?
C16 C17 1.387(3) . ?
C16 H16 0.9500 . ?
C17 H17 0.9500 . ?
C19 C20 1.478(3) . ?
C20 C23 1.353(3) . ?
C21 C22 1.342(4) . ?
C21 H21 0.9500 . ?
C22 C23 1.428(3) . ?
C22 H22 0.9500 . ?
C23 H23 0.9500 . ?

loop_
_cod_related_entry_id
_cod_related_entry_database
_cod_related_entry_code
1 ChemSpider 30658951
